data_4106166
loop_
_publ_author_name
'Jennifer A. Armstrong'
'Edward R. Williams'
'Mark T. Weller'

_publ_section_title
;
 Fluoride-Rich, Hydrofluorothermal Routes to Functional Transition Metal
 (Mn, Fe, Co, Cu) Fluorophosphates
;
_journal_name_full 'Journal of the American Chemical Society'
_journal_page_first 8252
_journal_page_last 8263
_journal_paper_doi 10.1021/ja201096b
_journal_volume 133
_journal_year 2011
_chemical_formula_sum 'F9 Fe4 H12 N3 O8 P2'
_chemical_formula_weight 638.42
_space_group_IT_number 11
_symmetry_cell_setting monoclinic
_symmetry_space_group_name_Hall '-P 2yb'
_symmetry_space_group_name_H-M 'P 1 21/m 1'
_atom_sites_solution_hydrogens geom
_atom_sites_solution_primary direct
_atom_sites_solution_secondary difmap
_audit_creation_method SHELXL-97
_audit_update_record
;
2011-01-11 # Formatted by publCIF
;
_cell_angle_alpha 90.00
_cell_angle_beta 106.741(4)
_cell_angle_gamma 90.00
_cell_formula_units_Z 2
_cell_length_a 7.1286(5)
_cell_length_b 14.4550(9)
_cell_length_c 7.5552(4)
_cell_measurement_temperature 293(2)
_cell_measurement_theta_max 27.9
_cell_measurement_theta_min 3.0
_cell_volume 745.52(8)
_computing_cell_refinement 'DENZO (Otwinowski & Minor, 1997) & COLLECT (Hooft, R.W.W., 1998)'
_computing_data_collection 'COLLECT (Hooft, R.W.W., 1998)'
_computing_data_reduction 'DENZO (Otwinowski & Minor, 1997) & COLLECT (Hooft, R.W.W., 1998)'
_computing_structure_refinement 'SHELXL-97 (Sheldrick, 2008)'
_diffrn_ambient_temperature 120(2)
_diffrn_detector_area_resol_mean '4096x4096pixels / 62x62mm'
_diffrn_measured_fraction_theta_full 0.972
_diffrn_measured_fraction_theta_max 0.972
_diffrn_measurement_device_type 'Bruker-Nonius APEX II CCD camera on \k-goniostat'
_diffrn_measurement_method '\f & \w scans'
_diffrn_radiation_monochromator '10cm confocal mirrors'
_diffrn_radiation_source 'Bruker-Nonius FR591 rotating anode'
_diffrn_radiation_type MoK\a
_diffrn_radiation_wavelength 0.71073
_diffrn_reflns_av_R_equivalents 0.1419
_diffrn_reflns_av_sigmaI/netI 0.1287
_diffrn_reflns_limit_h_max 9
_diffrn_reflns_limit_h_min -9
_diffrn_reflns_limit_k_max 18
_diffrn_reflns_limit_k_min -18
_diffrn_reflns_limit_l_max 9
_diffrn_reflns_limit_l_min -9
_diffrn_reflns_number 8707
_diffrn_reflns_theta_full 27.85
_diffrn_reflns_theta_max 27.85
_diffrn_reflns_theta_min 2.98
_exptl_absorpt_coefficient_mu 2.785
_exptl_absorpt_correction_T_max 0.9660
_exptl_absorpt_correction_T_min 0.9028
_exptl_absorpt_correction_type multi-scan
_exptl_absorpt_process_details 'SADABS 2007/2 (Sheldrick, G.M., 2007)'
_exptl_crystal_colour Off-white
_exptl_crystal_density_diffrn 2.259
_exptl_crystal_F_000 490
_exptl_crystal_size_max 0.04
_exptl_crystal_size_mid 0.03
_exptl_crystal_size_min 0.01
_refine_diff_density_max 1.595
_refine_diff_density_min -1.562
_refine_diff_density_rms 0.367
_refine_ls_extinction_method none
_refine_ls_goodness_of_fit_ref 1.118
_refine_ls_hydrogen_treatment mixed
_refine_ls_matrix_type full
_refine_ls_number_parameters 137
_refine_ls_number_reflns 1796
_refine_ls_number_restraints 0
_refine_ls_restrained_S_all 1.118
_refine_ls_R_factor_all 0.1778
_refine_ls_R_factor_gt 0.1070
_refine_ls_shift/su_max 1.747
_refine_ls_shift/su_mean 0.024
_refine_ls_structure_factor_coef Fsqd
_refine_ls_weighting_details 'calc w=1/[\s^2^(Fo^2^)+(0.0000P)^2^+45.6448P] where P=(Fo^2^+2Fc^2^)/3'
_refine_ls_weighting_scheme calc
_refine_ls_wR_factor_gt 0.1879
_refine_ls_wR_factor_ref 0.2258
_reflns_number_gt 1149
_reflns_number_total 1796
_reflns_threshold_expression >2\s(I)
_cod_data_source_file ja201096b_si_003.cif
_cod_data_source_block 2010jaa0080_p21m
_cod_database_code 4106166

loop_
_symmetry_equiv_pos_as_xyz
'x, y, z'
'-x, y+1/2, -z'
'-x, -y, -z'
'x, -y-1/2, z'

loop_
_atom_site_label
_atom_site_type_symbol
_atom_site_fract_x
_atom_site_fract_y
_atom_site_fract_z
_atom_site_U_iso_or_equiv
_atom_site_adp_type
_atom_site_occupancy
_atom_site_symmetry_multiplicity
_atom_site_calc_flag
_atom_site_refinement_flags
N1 N 0.434(3) 0.2500 0.452(3) 0.019(4) Uiso 1 2 d S
N2 N 0.704(3) 0.5068(11) 0.798(2) 0.025(3) Uiso 1 1 d .
H1 H 0.81(3) 0.490(13) 0.76(2) 0.030 Uiso 1 1 d .
H2 H 0.65(2) 0.474(11) 0.81(2) 0.00(4) Uiso 1 1 d .
H3 H 0.57(2) 0.539(9) 0.731(18) 0.00(3) Uiso 1 1 d .
H4 H 0.67(4) 0.445(19) 0.71(4) 0.09(9) Uiso 1 1 d .
H5 H 0.34(3) 0.2500 0.37(3) 0.00(5) Uiso 1 2 d S
Fe1 Fe 0.8317(3) 0.38014(13) 0.3172(3) 0.0097(5) Uani 1 1 d .
Fe2 Fe 1.4698(5) 0.2500 0.9393(4) 0.0160(7) Uani 1 2 d S
Fe3 Fe 0.9818(5) 0.2500 0.9473(4) 0.0167(7) Uani 1 2 d S
P1 P 1.1530(5) 0.3993(2) 0.7107(4) 0.0088(7) Uani 1 1 d .
F1 F 0.6546(12) 0.4096(6) 0.4567(10) 0.0149(17) Uani 1 1 d .
F2 F 0.8328(18) 0.2500 0.3919(15) 0.014(2) Uani 1 2 d S
F3 F 0.9760(12) 0.3413(6) 0.1416(11) 0.0158(17) Uani 1 1 d .
F4 F 0.2662(18) 0.2500 0.0629(17) 0.021(3) Uani 1 2 d S
F5 F 0.5927(11) 0.3466(6) 0.1166(12) 0.0187(18) Uani 1 1 d .
O1 O 1.0801(13) 0.4018(6) 0.5004(12) 0.0089(19) Uani 1 1 d .
O2 O 1.0028(13) 0.3518(7) 0.7885(13) 0.012(2) Uani 1 1 d .
F6 F 1.7016(18) 0.2500 0.8521(17) 0.020(3) Uani 1 2 d S
O3 O 1.3501(14) 0.3475(7) 0.7652(12) 0.014(2) Uani 1 1 d .
O10 O 1.1879(14) 0.4965(6) 0.7913(12) 0.012(2) Uani 1 1 d .

loop_
_atom_site_aniso_label
_atom_site_aniso_U_11
_atom_site_aniso_U_22
_atom_site_aniso_U_33
_atom_site_aniso_U_23
_atom_site_aniso_U_13
_atom_site_aniso_U_12
Fe1 0.0105(10) 0.0073(9) 0.0107(9) -0.0012(8) 0.0019(7) -0.0008(8)
Fe2 0.0143(16) 0.0159(15) 0.0162(15) 0.000 0.0015(12) 0.000
Fe3 0.0165(16) 0.0165(16) 0.0171(15) 0.000 0.0049(13) 0.000
P1 0.0120(17) 0.0054(15) 0.0086(16) 0.0014(13) 0.0023(13) -0.0025(13)
F1 0.019(4) 0.014(4) 0.012(4) -0.002(3) 0.003(3) -0.002(3)
F2 0.025(7) 0.010(6) 0.010(5) 0.000 0.009(5) 0.000
F3 0.022(5) 0.015(4) 0.014(4) -0.002(3) 0.011(3) 0.003(3)
F4 0.014(6) 0.022(7) 0.023(6) 0.000 0.003(5) 0.000
F5 0.008(4) 0.018(5) 0.027(4) -0.005(4) -0.001(3) 0.001(3)
O1 0.013(5) 0.005(4) 0.009(4) 0.001(4) 0.003(4) 0.000(4)
O2 0.008(5) 0.016(5) 0.015(5) 0.006(4) 0.009(4) -0.001(4)
F6 0.015(6) 0.022(7) 0.026(7) 0.000 0.013(5) 0.000
O3 0.009(5) 0.019(5) 0.012(5) 0.003(4) 0.001(4) 0.010(4)
O10 0.021(5) 0.005(4) 0.008(4) -0.003(4) 0.000(4) 0.004(4)

loop_
_atom_type_symbol
_atom_type_description
_atom_type_scat_dispersion_real
_atom_type_scat_dispersion_imag
_atom_type_scat_source
N N 0.0061 0.0033 'International Tables Vol C Tables 4.2.6.8 and 6.1.1.4'
O O 0.0106 0.0060 'International Tables Vol C Tables 4.2.6.8 and 6.1.1.4'
F F 0.0171 0.0103 'International Tables Vol C Tables 4.2.6.8 and 6.1.1.4'
P P 0.1023 0.0942 'International Tables Vol C Tables 4.2.6.8 and 6.1.1.4'
Fe Fe 0.3463 0.8444 'International Tables Vol C Tables 4.2.6.8 and 6.1.1.4'
H H 0.0000 0.0000 'International Tables Vol C Tables 4.2.6.8 and 6.1.1.4'

loop_
_geom_angle_atom_site_label_1
_geom_angle_atom_site_label_2
_geom_angle_atom_site_label_3
_geom_angle
_geom_angle_site_symmetry_1
_geom_angle_site_symmetry_3
F1 Fe1 O1 100.6(4) . .
F1 Fe1 O10 92.8(4) . 3_766
O1 Fe1 O10 95.4(4) . 3_766
F1 Fe1 F2 90.2(4) . .
O1 Fe1 F2 91.3(4) . .
O10 Fe1 F2 172.1(4) 3_766 .
F1 Fe1 F3 170.4(4) . .
O1 Fe1 F3 88.9(4) . .
O10 Fe1 F3 88.0(4) 3_766 .
F2 Fe1 F3 87.8(4) . .
F1 Fe1 F5 85.3(3) . .
O1 Fe1 F5 173.2(4) . .
O10 Fe1 F5 87.7(4) 3_766 .
F2 Fe1 F5 85.2(4) . .
F3 Fe1 F5 85.2(3) . .
F4 Fe2 F6 171.4(6) 1_656 .
F4 Fe2 O3 94.7(4) 1_656 4_565
F6 Fe2 O3 91.2(4) . 4_565
F4 Fe2 O3 94.7(4) 1_656 .
F6 Fe2 O3 91.2(4) . .
O3 Fe2 O3 92.6(6) 4_565 .
F4 Fe2 F5 85.4(4) 1_656 1_656
F6 Fe2 F5 88.6(4) . 1_656
O3 Fe2 F5 179.1(4) 4_565 1_656
O3 Fe2 F5 88.2(4) . 1_656
F4 Fe2 F5 85.4(4) 1_656 4_666
F6 Fe2 F5 88.6(4) . 4_666
O3 Fe2 F5 88.2(4) 4_565 4_666
O3 Fe2 F5 179.1(4) . 4_666
F5 Fe2 F5 91.0(5) 1_656 4_666
F6 Fe3 O2 91.5(4) 1_455 4_565
F6 Fe3 O2 91.5(4) 1_455 .
O2 Fe3 O2 99.2(6) 4_565 .
F6 Fe3 F4 175.8(5) 1_455 1_656
O2 Fe3 F4 91.2(4) 4_565 1_656
O2 Fe3 F4 91.2(4) . 1_656
F6 Fe3 F3 92.1(4) 1_455 1_556
O2 Fe3 F3 171.4(4) 4_565 1_556
O2 Fe3 F3 88.6(4) . 1_556
F4 Fe3 F3 84.8(4) 1_656 1_556
F6 Fe3 F3 92.1(4) 1_455 4_566
O2 Fe3 F3 88.6(4) 4_565 4_566
O2 Fe3 F3 171.4(4) . 4_566
F4 Fe3 F3 84.8(4) 1_656 4_566
F3 Fe3 F3 83.5(5) 1_556 4_566
O10 P1 O1 111.3(5) . .
O10 P1 O2 108.2(6) . .
O1 P1 O2 110.2(5) . .
O10 P1 O3 108.1(6) . .
O1 P1 O3 107.5(5) . .
O2 P1 O3 111.5(5) . .
Fe1 F2 Fe1 146.7(6) 4_565 .
Fe1 F3 Fe3 144.1(5) . 1_554
Fe2 F4 Fe3 127.3(7) 1_454 1_454
Fe2 F5 Fe1 144.3(5) 1_454 .
P1 O1 Fe1 135.3(6) . .
P1 O2 Fe3 140.5(6) . .
Fe3 F6 Fe2 140.0(7) 1_655 .
P1 O3 Fe2 136.1(6) . .
P1 O10 Fe1 133.7(6) . 3_766

loop_
_geom_bond_atom_site_label_1
_geom_bond_atom_site_label_2
_geom_bond_distance
_geom_bond_site_symmetry_2
Fe1 F1 1.912(8) .
Fe1 O1 1.932(9) .
Fe1 O10 1.951(10) 3_766
Fe1 F2 1.964(4) .
Fe1 F3 1.980(8) .
Fe1 F5 1.987(8) .
Fe2 F4 1.939(13) 1_656
Fe2 F6 1.947(12) .
Fe2 O3 1.949(9) 4_565
Fe2 O3 1.949(9) .
Fe2 F5 1.958(8) 1_656
Fe2 F5 1.958(8) 4_666
Fe3 F6 1.918(13) 1_455
Fe3 O2 1.932(9) 4_565
Fe3 O2 1.932(9) .
Fe3 F4 1.963(13) 1_656
Fe3 F3 1.983(8) 1_556
Fe3 F3 1.983(8) 4_566
P1 O10 1.523(9) .
P1 O1 1.524(9) .
P1 O2 1.525(9) .
P1 O3 1.540(10) .
F2 Fe1 1.964(4) 4_565
F3 Fe3 1.983(8) 1_554
F4 Fe2 1.939(12) 1_454
F4 Fe3 1.963(13) 1_454
F5 Fe2 1.958(8) 1_454
F6 Fe3 1.918(13) 1_655
O10 Fe1 1.951(10) 3_766
